data_7046265
loop_
_publ_author_name
'Basu, Debashis'
'Woods, Toby J.'
'Rauchfuss, Thomas B.'

_publ_section_title
;
 Ni(ii) complexes of the phosphine-oxime
 Ph<sub>2</sub>PC<sub>6</sub>H<sub>4</sub>-2-CH[double bond, length as
 m-dash]NOH.
;
_journal_issue 21
_journal_name_full 'Dalton transactions (Cambridge, England : 2003)'
_journal_page_first 7256
_journal_page_last 7262
_journal_paper_doi 10.1039/c8dt01551a
_journal_volume 47
_journal_year 2018
_chemical_formula_moiety
; 
 C50 H30 F10 N2 Ni2 O2 P2, 0.364(C5 H12), 1.136(C H2 Cl2) 
;
_chemical_formula_sum 'C52.96 H36.64 Cl2.27 F10 N2 Ni2 O2 P2'
_chemical_formula_weight 1182.83
_space_group_crystal_system triclinic
_space_group_IT_number 2
_space_group_name_Hall '-P 1'
_space_group_name_H-M_alt 'P -1'
_symmetry_space_group_name_Hall '-P 1'
_symmetry_space_group_name_H-M 'P -1'
_atom_sites_solution_hydrogens geom
_audit_creation_method SHELXL-2014/7
_audit_update_record
;
2018-04-04 deposited with the CCDC.
2018-05-08 downloaded from the CCDC.
;
_cell_angle_alpha 90.3120(10)
_cell_angle_beta 100.8350(10)
_cell_angle_gamma 108.0310(10)
_cell_formula_units_Z 2
_cell_length_a 11.3092(4)
_cell_length_b 14.2034(5)
_cell_length_c 16.4001(6)
_cell_measurement_reflns_used 16097
_cell_measurement_temperature 100(2)
_cell_measurement_theta_max 25.37
_cell_measurement_theta_min 2.25
_cell_volume 2454.58(15)
_computing_cell_refinement 'SAINT V8.37A (Bruker, 2014)'
_computing_data_collection 'APEX3 V2016.9-0 (Bruker, 2016)'
_computing_data_reduction
; 
SAINT V8.34A, XPREP v2014/2, SADABS V2014/7 (Krause et al., 2015), 
;
_computing_molecular_graphics
; 
SHELXTL v2014-7 (Bruker, 2014), CrystalMaker v2.7.7 (CrystalMaker, 1994) 
;
_computing_publication_material 'XCIF V2014-2 (Bruker, 2014)'
_computing_structure_refinement 'SHELX-2014-7 (Sheldrick, 2015)'
_computing_structure_solution 'SHELX-2014-7 (Sheldrick, 2015)'
_diffrn_ambient_temperature 100(2)
_diffrn_measured_fraction_theta_full 0.999
_diffrn_measured_fraction_theta_max 0.997
_diffrn_measurement_device 'Bruker D8 Venture/Photon 100'
_diffrn_measurement_method 'profile data from \f and \w scans'
_diffrn_radiation_monochromator 'multilayer mirrors'
_diffrn_radiation_source 'microfocus sealed tube'
_diffrn_radiation_type MoK\a
_diffrn_radiation_wavelength 0.71073
_diffrn_radiation_wavelength_id dd21h1s
_diffrn_reflns_av_R_equivalents 0.0750
_diffrn_reflns_av_unetI/netI 0.0517
_diffrn_reflns_Laue_measured_fraction_full 0.999
_diffrn_reflns_Laue_measured_fraction_max 0.997
_diffrn_reflns_limit_h_max 13
_diffrn_reflns_limit_h_min -13
_diffrn_reflns_limit_k_max 17
_diffrn_reflns_limit_k_min -17
_diffrn_reflns_limit_l_max 19
_diffrn_reflns_limit_l_min -19
_diffrn_reflns_number 45651
_diffrn_reflns_point_group_measured_fraction_full 0.999
_diffrn_reflns_point_group_measured_fraction_max 0.997
_diffrn_reflns_theta_full 25.242
_diffrn_reflns_theta_max 25.381
_diffrn_reflns_theta_min 2.250
_exptl_absorpt_coefficient_mu 1.039
_exptl_absorpt_correction_T_max 0.7452
_exptl_absorpt_correction_T_min 0.6894
_exptl_absorpt_correction_type multi-scan
_exptl_absorpt_process_details 'SADABS V2014/7 (Krause et al., 2015)'
_exptl_crystal_colour yellow
_exptl_crystal_density_diffrn 1.600
_exptl_crystal_density_method 'not measured'
_exptl_crystal_description plate
_exptl_crystal_F_000 1198
_exptl_crystal_id dd21h1s
_exptl_crystal_preparation
; 
The data crystal was mounted using oil (Parantone-N, Exxon) to a 
0.3 mm cryo-loop (Hampton Research) with the (3 3 2) scattering 
planes roughly normal to the spindle axis. 
;
_exptl_crystal_size_max 0.114
_exptl_crystal_size_mid 0.107
_exptl_crystal_size_min 0.063
_refine_diff_density_max 0.739
_refine_diff_density_min -0.925
_refine_diff_density_rms 0.091
_refine_ls_extinction_method none
_refine_ls_goodness_of_fit_ref 1.057
_refine_ls_hydrogen_treatment constr
_refine_ls_matrix_type full
_refine_ls_number_parameters 714
_refine_ls_number_reflns 9000
_refine_ls_number_restraints 127
_refine_ls_restrained_S_all 1.060
_refine_ls_R_factor_all 0.0733
_refine_ls_R_factor_gt 0.0493
_refine_ls_shift/su_max 0.001
_refine_ls_shift/su_mean 0.000
_refine_ls_structure_factor_coef Fsqd
_refine_ls_weighting_details 'w=1/[\s^2^(Fo^2^)+(0.0316P)^2^+6.9453P] where P=(Fo^2^+2Fc^2^)/3'
_refine_ls_weighting_scheme calc
_refine_ls_wR_factor_gt 0.0986
_refine_ls_wR_factor_ref 0.1075
_reflns_Friedel_coverage 0.000
_reflns_number_gt 6964
_reflns_number_total 9000
_reflns_threshold_expression 'I > 2\s(I)'
_cod_data_source_file c8dt01551a2.cif
_cod_data_source_block dd21h1s
_cod_depositor_comments 'Adding full bibliography for 7046263--7046270.cif.'
_cod_database_code 7046265
_shelx_shelxl_version_number 2014/7
_shelx_space_group_comment
; 
The symmetry employed for this shelxl refinement is uniquely defined 
by the following loop, which should always be used as a source of 
symmetry information in preference to the above space-group names. 
They are only intended as comments. 
;
_shelx_estimated_absorpt_t_min 0.891
_shelx_estimated_absorpt_t_max 0.937

loop_
_space_group_symop_operation_xyz
'x, y, z'
'-x, -y, -z'

loop_
_atom_site_label
_atom_site_type_symbol
_atom_site_fract_x
_atom_site_fract_y
_atom_site_fract_z
_atom_site_U_iso_or_equiv
_atom_site_adp_type
_atom_site_occupancy
_atom_site_site_symmetry_order
_atom_site_calc_flag
_atom_site_refinement_flags_posn
_atom_site_refinement_flags_adp
_atom_site_refinement_flags_occupancy
_atom_site_disorder_assembly
_atom_site_disorder_group
Ni1 Ni 0.55404(4) 0.87284(3) 0.29412(3) 0.01246(12) Uani 1 1 d . . . . .
Ni2 Ni 0.45786(4) 0.63124(3) 0.28035(3) 0.01147(12) Uani 1 1 d . . . . .
P1 P 0.45660(9) 0.97390(7) 0.24744(6) 0.0144(2) Uani 1 1 d . . . . .
P2 P 0.55122(9) 0.52490(7) 0.26520(6) 0.0127(2) Uani 1 1 d . . . . .
F1 F 0.8039(2) 1.04177(19) 0.37096(15) 0.0358(6) Uani 1 1 d . . . . .
F2 F 1.0025(2) 1.1379(2) 0.30194(17) 0.0426(7) Uani 1 1 d . . . . .
F3 F 1.0053(2) 1.08968(17) 0.14198(16) 0.0312(6) Uani 1 1 d . . . . .
F4 F 0.8078(2) 0.94219(18) 0.05186(14) 0.0312(6) Uani 1 1 d . . . . .
F5 F 0.6072(2) 0.84774(16) 0.11812(13) 0.0234(5) Uani 1 1 d . . . . .
F6 F 0.4292(2) 0.63847(17) 0.08832(14) 0.0256(5) Uani 1 1 d . . . . .
F7 F 0.2390(2) 0.53725(18) -0.03476(14) 0.0336(6) Uani 1 1 d . . . . .
F8 F 0.0256(2) 0.40609(18) 0.00062(16) 0.0334(6) Uani 1 1 d . . . . .
F9 F 0.0031(2) 0.37921(19) 0.16202(17) 0.0376(7) Uani 1 1 d . . . . .
F10 F 0.1909(2) 0.48025(18) 0.28616(14) 0.0282(6) Uani 1 1 d . . . . .
O1 O 0.3587(2) 0.70440(17) 0.31319(16) 0.0157(6) Uani 1 1 d . . . . .
O2 O 0.6518(2) 0.79892(17) 0.35322(16) 0.0165(6) Uani 1 1 d . . . . .
N1 N 0.4057(3) 0.8032(2) 0.33402(18) 0.0131(7) Uani 1 1 d . . . . .
N2 N 0.6034(3) 0.7003(2) 0.36178(18) 0.0124(6) Uani 1 1 d . . . . .
C1 C 0.4039(3) 1.0138(3) 0.3358(2) 0.0166(8) Uani 1 1 d . . . . .
C2 C 0.3602(4) 0.9431(3) 0.3923(2) 0.0168(8) Uani 1 1 d . . . . .
C3 C 0.3185(4) 0.9727(3) 0.4600(2) 0.0207(9) Uani 1 1 d . . . . .
H3 H 0.2888 0.9255 0.4984 0.025 Uiso 1 1 calc R U . . .
C4 C 0.3194(4) 1.0688(3) 0.4723(3) 0.0260(10) Uani 1 1 d . . . . .
H4 H 0.2931 1.0879 0.5197 0.031 Uiso 1 1 calc R U . . .
C5 C 0.3587(4) 1.1378(3) 0.4156(3) 0.0282(10) Uani 1 1 d . . . . .
H5 H 0.3568 1.2036 0.4231 0.034 Uiso 1 1 calc R U . . .
C6 C 0.4009(4) 1.1101(3) 0.3479(3) 0.0237(9) Uani 1 1 d . . . . .
H6 H 0.4281 1.1577 0.3092 0.028 Uiso 1 1 calc R U . . .
C7 C 0.3426(4) 0.8374(3) 0.3774(2) 0.0148(8) Uani 1 1 d . . . . .
H7 H 0.2805 0.7911 0.4015 0.018 Uiso 1 1 calc R U . . .
C8 C 0.5422(4) 1.0857(3) 0.2029(3) 0.0202(9) Uani 1 1 d . . . . .
C9 C 0.6400(4) 1.1590(3) 0.2538(3) 0.0278(10) Uani 1 1 d . . . . .
H9 H 0.6552 1.1547 0.3125 0.033 Uiso 1 1 calc R U . . .
C10 C 0.7158(4) 1.2389(3) 0.2184(4) 0.0375(12) Uani 1 1 d . . . . .
H10 H 0.7817 1.2898 0.2529 0.045 Uiso 1 1 calc R U . . .
C11 C 0.6945(5) 1.2434(4) 0.1333(4) 0.0439(14) Uani 1 1 d . . . . .
H11 H 0.7468 1.2973 0.1093 0.053 Uiso 1 1 calc R U . . .
C12 C 0.5992(4) 1.1714(4) 0.0829(3) 0.0399(13) Uani 1 1 d . . . . .
H12 H 0.5856 1.1756 0.0243 0.048 Uiso 1 1 calc R U . . .
C13 C 0.5222(4) 1.0920(3) 0.1171(3) 0.0266(10) Uani 1 1 d . . . . .
H13 H 0.4559 1.0420 0.0819 0.032 Uiso 1 1 calc R U . . .
C14 C 0.3148(4) 0.9156(3) 0.1701(2) 0.0145(8) Uani 1 1 d . . . . .
C15 C 0.2210(4) 0.9608(3) 0.1471(3) 0.0214(9) Uani 1 1 d . . . . .
H15 H 0.2290 1.0223 0.1743 0.026 Uiso 1 1 calc R U . . .
C16 C 0.1164(4) 0.9165(3) 0.0848(3) 0.0246(9) Uani 1 1 d . . . . .
H16 H 0.0530 0.9476 0.0695 0.030 Uiso 1 1 calc R U . . .
C17 C 0.1040(4) 0.8273(3) 0.0449(3) 0.0235(9) Uani 1 1 d . . . . .
H17 H 0.0324 0.7971 0.0020 0.028 Uiso 1 1 calc R U . . .
C18 C 0.1969(4) 0.7818(3) 0.0679(3) 0.0234(9) Uani 1 1 d . . . . .
H18 H 0.1885 0.7203 0.0404 0.028 Uiso 1 1 calc R U . . .
C19 C 0.3005(4) 0.8252(3) 0.1298(2) 0.0189(9) Uani 1 1 d . . . . .
H19 H 0.3629 0.7931 0.1454 0.023 Uiso 1 1 calc R U . . .
C20 C 0.6982(3) 0.9402(3) 0.2477(2) 0.0142(8) Uani 1 1 d . . . . .
C21 C 0.8021(4) 1.0138(3) 0.2909(2) 0.0218(9) Uani 1 1 d . . . . .
C22 C 0.9041(4) 1.0648(3) 0.2574(3) 0.0248(10) Uani 1 1 d . . . . .
C23 C 0.9056(4) 1.0411(3) 0.1765(3) 0.0206(9) Uani 1 1 d . . . . .
C24 C 0.8055(4) 0.9671(3) 0.1311(2) 0.0179(8) Uani 1 1 d . . . . .
C25 C 0.7048(3) 0.9189(3) 0.1671(2) 0.0153(8) Uani 1 1 d . . . . .
C26 C 0.3183(4) 0.5653(3) 0.1929(2) 0.0155(8) Uani 1 1 d . . . . .
C27 C 0.3236(4) 0.5755(3) 0.1098(2) 0.0173(8) Uani 1 1 d . . . . .
C28 C 0.2281(4) 0.5241(3) 0.0453(2) 0.0220(9) Uani 1 1 d . . . . .
C29 C 0.1199(4) 0.4583(3) 0.0629(3) 0.0225(9) Uani 1 1 d . . . . .
C30 C 0.1085(4) 0.4457(3) 0.1446(3) 0.0225(9) Uani 1 1 d . . . . .
C31 C 0.2064(4) 0.4994(3) 0.2068(2) 0.0188(9) Uani 1 1 d . . . . .
C32 C 0.5929(3) 0.4869(3) 0.3700(2) 0.0155(8) Uani 1 1 d . . . . .
C33 C 0.6423(3) 0.5613(3) 0.4357(2) 0.0135(8) Uani 1 1 d . . . . .
C34 C 0.6822(4) 0.5347(3) 0.5157(2) 0.0199(9) Uani 1 1 d . . . . .
H34 H 0.7179 0.5846 0.5601 0.024 Uiso 1 1 calc R U . . .
C35 C 0.6704(4) 0.4370(3) 0.5310(3) 0.0249(10) Uani 1 1 d . . . . .
H35 H 0.6964 0.4199 0.5859 0.030 Uiso 1 1 calc R U . . .
C36 C 0.6208(4) 0.3643(3) 0.4666(3) 0.0257(10) Uani 1 1 d . . . . .
H36 H 0.6121 0.2970 0.4772 0.031 Uiso 1 1 calc R U . . .
C37 C 0.5836(4) 0.3892(3) 0.3860(3) 0.0210(9) Uani 1 1 d . . . . .
H37 H 0.5516 0.3391 0.3416 0.025 Uiso 1 1 calc R U . . .
C38 C 0.6647(3) 0.6669(3) 0.4231(2) 0.0141(8) Uani 1 1 d . . . . .
H38 H 0.7283 0.7138 0.4626 0.017 Uiso 1 1 calc R U . . .
C39 C 0.7024(4) 0.5729(3) 0.2328(2) 0.0153(8) Uani 1 1 d . . . . .
C40 C 0.7231(4) 0.6530(3) 0.1827(3) 0.0252(10) Uani 1 1 d . . . . .
H40 H 0.6580 0.6818 0.1649 0.030 Uiso 1 1 calc R U . . .
C41 C 0.8392(4) 0.6904(3) 0.1590(3) 0.0328(11) Uani 1 1 d . . . . .
H41 H 0.8527 0.7441 0.1238 0.039 Uiso 1 1 calc R U . . .
C42 C 0.9358(4) 0.6505(3) 0.1859(3) 0.0311(11) Uani 1 1 d . . . . .
H42 H 1.0159 0.6778 0.1707 0.037 Uiso 1 1 calc R U . . .
C43 C 0.9148(4) 0.5707(3) 0.2351(3) 0.0283(10) Uani 1 1 d . . . . .
H43 H 0.9806 0.5426 0.2534 0.034 Uiso 1 1 calc R U . . .
C44 C 0.7985(4) 0.5313(3) 0.2580(3) 0.0249(10) Uani 1 1 d . . . . .
H44 H 0.7842 0.4756 0.2910 0.030 Uiso 1 1 calc R U . . .
C45 C 0.4609(4) 0.4115(3) 0.2013(2) 0.0175(8) Uani 1 1 d . . . . .
C46 C 0.4851(4) 0.3943(3) 0.1235(3) 0.0253(10) Uani 1 1 d . . . . .
H46 H 0.5563 0.4378 0.1053 0.030 Uiso 1 1 calc R U . . .
C47 C 0.4034(5) 0.3122(3) 0.0723(3) 0.0368(12) Uani 1 1 d . . . . .
H47 H 0.4185 0.3006 0.0187 0.044 Uiso 1 1 calc R U . . .
C48 C 0.3015(4) 0.2480(3) 0.0985(3) 0.0344(11) Uani 1 1 d . . . . .
H48 H 0.2472 0.1922 0.0632 0.041 Uiso 1 1 calc R U . . .
C49 C 0.2777(4) 0.2643(3) 0.1758(3) 0.0304(11) Uani 1 1 d . . . . .
H49 H 0.2076 0.2195 0.1941 0.036 Uiso 1 1 calc R U . . .
C50 C 0.3566(4) 0.3464(3) 0.2268(3) 0.0206(9) Uani 1 1 d . . . . .
H50 H 0.3393 0.3584 0.2797 0.025 Uiso 1 1 calc R U . . .
Cl1 Cl 1.04819(12) 0.88464(10) 0.29619(9) 0.0464(3) Uani 1 1 d . . . . .
Cl2 Cl 0.97865(19) 0.8761(2) 0.45612(14) 0.0672(10) Uani 0.699(5) 1 d D U P A 1
Cl2B Cl 1.0082(5) 0.7722(6) 0.4495(5) 0.102(3) Uani 0.301(5) 1 d D U P A 2
C51 C 0.9432(6) 0.8197(5) 0.3575(4) 0.0656(18) Uani 1 1 d D . . . .
H51A H 0.8556 0.8156 0.3307 0.079 Uiso 0.699(5) 1 calc R U P A 1
H51B H 0.9473 0.7512 0.3613 0.079 Uiso 0.699(5) 1 calc R U P A 1
H51C H 0.8789 0.7632 0.3224 0.079 Uiso 0.301(5) 1 calc R U P A 2
H51D H 0.8982 0.8642 0.3739 0.079 Uiso 0.301(5) 1 calc R U P A 2
C52 C 1.0599(19) 0.6810(15) 0.5444(13) 0.082(5) Uani 0.364(5) 1 d G U P B -1
H52A H 1.1465 0.7200 0.5715 0.123 Uiso 0.364(5) 1 calc R U P B -1
H52B H 0.9990 0.7027 0.5686 0.123 Uiso 0.364(5) 1 calc R U P B -1
H52C H 1.0475 0.6910 0.4847 0.123 Uiso 0.364(5) 1 calc R U P B -1
C53 C 1.039(3) 0.5709(15) 0.5574(8) 0.080(5) Uani 0.364(5) 1 d G U P B -1
H53A H 0.9788 0.5486 0.5951 0.097 Uiso 0.364(5) 1 calc R U P B -1
H53B H 1.1210 0.5626 0.5849 0.097 Uiso 0.364(5) 1 calc R U P B -1
C54 C 0.9886(16) 0.5047(15) 0.4762(8) 0.079(4) Uani 0.364(5) 1 d G U P B -1
H54A H 1.0493 0.5272 0.4385 0.095 Uiso 0.364(5) 1 calc R U P B -1
H54B H 0.9072 0.5133 0.4487 0.095 Uiso 0.364(5) 1 calc R U P B -1
C55 C 0.968(3) 0.3942(15) 0.4883(12) 0.092(4) Uani 0.364(5) 1 d G U P B -1
H55A H 1.0490 0.3855 0.5157 0.110 Uiso 0.364(5) 1 calc R U P B -1
H55B H 0.9068 0.3716 0.5259 0.110 Uiso 0.364(5) 1 calc R U P B -1
C56 C 0.917(2) 0.3290(16) 0.4067(15) 0.110(6) Uani 0.364(5) 1 d G U P B -1
H56A H 0.9142 0.2607 0.4177 0.165 Uiso 0.364(5) 1 calc R U P B -1
H56B H 0.9728 0.3544 0.3674 0.165 Uiso 0.364(5) 1 calc R U P B -1
H56C H 0.8312 0.3303 0.3829 0.165 Uiso 0.364(5) 1 calc R U P B -1
Cl3 Cl 0.978(3) 0.3766(18) 0.4961(17) 0.120(5) Uani 0.136(5) 1 d G U P B -2
Cl4 Cl 1.0287(17) 0.5768(16) 0.5706(10) 0.072(4) Uani 0.136(5) 1 d G U P B -2
C57 C 0.976(6) 0.498(2) 0.4788(12) 0.085(5) Uani 0.136(5) 1 d G U P B -2
H57A H 0.8887 0.4961 0.4535 0.102 Uiso 0.136(5) 1 calc R U P B -2
H57B H 1.0311 0.5263 0.4387 0.102 Uiso 0.136(5) 1 calc R U P B -2

loop_
_atom_site_aniso_label
_atom_site_aniso_U_11
_atom_site_aniso_U_22
_atom_site_aniso_U_33
_atom_site_aniso_U_23
_atom_site_aniso_U_13
_atom_site_aniso_U_12
Ni1 0.0146(3) 0.0092(2) 0.0137(3) 0.00094(19) 0.0057(2) 0.00225(19)
Ni2 0.0139(2) 0.0087(2) 0.0113(2) -0.00046(18) 0.00214(19) 0.00293(19)
P1 0.0177(5) 0.0100(5) 0.0168(5) 0.0023(4) 0.0073(4) 0.0037(4)
P2 0.0150(5) 0.0098(5) 0.0124(5) -0.0004(4) 0.0025(4) 0.0029(4)
F1 0.0330(15) 0.0417(16) 0.0236(14) -0.0137(12) 0.0107(12) -0.0040(12)
F2 0.0284(15) 0.0389(16) 0.0434(17) -0.0199(13) 0.0083(13) -0.0141(12)
F3 0.0237(13) 0.0262(14) 0.0415(16) 0.0026(11) 0.0184(12) -0.0023(11)
F4 0.0327(14) 0.0367(15) 0.0193(13) -0.0007(11) 0.0136(11) -0.0007(12)
F5 0.0195(12) 0.0245(13) 0.0188(12) -0.0042(10) 0.0052(10) -0.0042(10)
F6 0.0273(13) 0.0232(13) 0.0186(12) 0.0019(10) 0.0049(10) -0.0034(10)
F7 0.0444(16) 0.0327(14) 0.0137(12) -0.0022(11) -0.0033(11) 0.0033(12)
F8 0.0288(14) 0.0257(13) 0.0331(15) -0.0100(11) -0.0144(12) 0.0029(11)
F9 0.0176(13) 0.0351(15) 0.0475(17) -0.0013(13) 0.0029(12) -0.0075(11)
F10 0.0235(13) 0.0343(14) 0.0231(13) 0.0026(11) 0.0074(11) 0.0023(11)
O1 0.0174(14) 0.0072(13) 0.0221(15) 0.0002(11) 0.0060(12) 0.0019(11)
O2 0.0175(14) 0.0059(13) 0.0234(15) 0.0010(11) 0.0030(12) 0.0004(11)
N1 0.0186(17) 0.0068(15) 0.0126(16) -0.0005(12) 0.0012(13) 0.0031(13)
N2 0.0155(16) 0.0110(16) 0.0132(16) -0.0004(13) 0.0060(13) 0.0061(13)
C1 0.0119(19) 0.015(2) 0.020(2) -0.0031(16) 0.0031(16) 0.0018(16)
C2 0.017(2) 0.017(2) 0.016(2) -0.0010(16) 0.0029(16) 0.0051(16)
C3 0.021(2) 0.024(2) 0.018(2) -0.0012(17) 0.0067(17) 0.0066(18)
C4 0.026(2) 0.025(2) 0.027(2) -0.0146(19) 0.0064(19) 0.0067(19)
C5 0.031(3) 0.016(2) 0.036(3) -0.0090(19) 0.007(2) 0.0065(19)
C6 0.027(2) 0.011(2) 0.031(2) 0.0007(17) 0.0087(19) 0.0018(17)
C7 0.015(2) 0.0152(19) 0.015(2) 0.0032(15) 0.0069(16) 0.0035(16)
C8 0.021(2) 0.013(2) 0.030(2) 0.0078(17) 0.0118(18) 0.0059(17)
C9 0.025(2) 0.017(2) 0.039(3) 0.0011(19) 0.009(2) 0.0010(18)
C10 0.022(2) 0.015(2) 0.072(4) 0.008(2) 0.012(2) 0.0002(19)
C11 0.030(3) 0.034(3) 0.072(4) 0.037(3) 0.018(3) 0.011(2)
C12 0.028(3) 0.045(3) 0.049(3) 0.030(3) 0.017(2) 0.009(2)
C13 0.022(2) 0.025(2) 0.035(3) 0.015(2) 0.011(2) 0.0070(19)
C14 0.017(2) 0.015(2) 0.0122(19) 0.0068(15) 0.0089(16) 0.0035(16)
C15 0.028(2) 0.017(2) 0.023(2) 0.0040(17) 0.0080(19) 0.0101(18)
C16 0.024(2) 0.025(2) 0.026(2) 0.0071(19) 0.0056(19) 0.0099(19)
C17 0.020(2) 0.024(2) 0.021(2) 0.0054(18) 0.0029(18) -0.0001(18)
C18 0.023(2) 0.020(2) 0.024(2) -0.0032(18) 0.0024(18) 0.0036(18)
C19 0.019(2) 0.017(2) 0.023(2) 0.0018(17) 0.0073(18) 0.0064(17)
C20 0.016(2) 0.0101(19) 0.016(2) 0.0007(15) 0.0039(16) 0.0027(15)
C21 0.024(2) 0.025(2) 0.016(2) -0.0057(17) 0.0061(18) 0.0057(18)
C22 0.017(2) 0.017(2) 0.032(3) -0.0071(18) 0.0039(19) -0.0043(17)
C23 0.015(2) 0.017(2) 0.029(2) 0.0035(17) 0.0123(18) 0.0002(17)
C24 0.023(2) 0.017(2) 0.014(2) -0.0001(16) 0.0077(17) 0.0041(17)
C25 0.0128(19) 0.0097(18) 0.020(2) 0.0000(16) 0.0022(16) -0.0008(15)
C26 0.016(2) 0.0125(19) 0.017(2) -0.0025(15) -0.0017(16) 0.0059(16)
C27 0.017(2) 0.0092(19) 0.023(2) 0.0008(16) 0.0024(17) 0.0006(16)
C28 0.031(2) 0.020(2) 0.015(2) -0.0020(17) 0.0022(18) 0.0089(19)
C29 0.019(2) 0.015(2) 0.027(2) -0.0077(18) -0.0103(18) 0.0054(17)
C30 0.014(2) 0.018(2) 0.031(2) -0.0004(18) 0.0012(18) 0.0014(17)
C31 0.019(2) 0.019(2) 0.019(2) 0.0000(17) 0.0032(17) 0.0076(17)
C32 0.0139(19) 0.019(2) 0.016(2) 0.0040(16) 0.0058(16) 0.0065(16)
C33 0.0120(19) 0.017(2) 0.0143(19) 0.0034(16) 0.0057(15) 0.0065(16)
C34 0.018(2) 0.026(2) 0.017(2) 0.0016(17) 0.0046(17) 0.0077(18)
C35 0.023(2) 0.035(3) 0.019(2) 0.0167(19) 0.0060(18) 0.011(2)
C36 0.022(2) 0.018(2) 0.035(3) 0.0146(19) 0.005(2) 0.0039(18)
C37 0.020(2) 0.013(2) 0.028(2) 0.0005(17) 0.0010(18) 0.0047(17)
C38 0.0138(19) 0.0138(19) 0.0135(19) -0.0038(15) 0.0025(16) 0.0026(16)
C39 0.017(2) 0.017(2) 0.0117(19) -0.0035(15) 0.0045(16) 0.0037(16)
C40 0.023(2) 0.023(2) 0.031(2) 0.0076(19) 0.0086(19) 0.0072(19)
C41 0.030(3) 0.032(3) 0.035(3) 0.012(2) 0.014(2) 0.004(2)
C42 0.023(2) 0.037(3) 0.029(3) -0.005(2) 0.013(2) -0.001(2)
C43 0.023(2) 0.036(3) 0.028(2) -0.003(2) 0.0074(19) 0.012(2)
C44 0.028(2) 0.024(2) 0.026(2) 0.0055(19) 0.0102(19) 0.0105(19)
C45 0.023(2) 0.0114(19) 0.018(2) -0.0040(16) -0.0008(17) 0.0085(16)
C46 0.028(2) 0.026(2) 0.021(2) -0.0058(18) 0.0035(19) 0.0101(19)
C47 0.048(3) 0.034(3) 0.028(3) -0.018(2) 0.000(2) 0.016(2)
C48 0.035(3) 0.018(2) 0.042(3) -0.015(2) -0.009(2) 0.007(2)
C49 0.026(2) 0.017(2) 0.042(3) -0.003(2) -0.002(2) 0.0042(19)
C50 0.018(2) 0.014(2) 0.026(2) -0.0015(17) 0.0000(18) 0.0016(16)
Cl1 0.0335(7) 0.0485(8) 0.0531(8) 0.0043(6) 0.0020(6) 0.0109(6)
Cl2 0.0304(11) 0.101(2) 0.0511(14) -0.0364(13) 0.0096(9) -0.0067(11)
Cl2B 0.042(3) 0.117(6) 0.134(6) 0.049(5) 0.012(4) 0.011(3)
C51 0.044(4) 0.089(5) 0.067(4) 0.017(4) 0.013(3) 0.025(4)
C52 0.042(9) 0.128(9) 0.066(12) -0.004(8) -0.005(9) 0.022(8)
C53 0.025(7) 0.130(8) 0.083(10) 0.012(7) 0.005(7) 0.022(6)
C54 0.021(6) 0.119(8) 0.099(9) 0.007(7) 0.008(6) 0.028(6)
C55 0.034(7) 0.125(8) 0.117(10) 0.007(8) 0.000(7) 0.034(6)
C56 0.072(11) 0.141(12) 0.120(12) -0.006(10) -0.025(9) 0.063(9)
Cl3 0.062(8) 0.141(9) 0.148(11) 0.010(8) 0.001(8) 0.033(7)
Cl4 0.018(5) 0.132(8) 0.056(7) 0.046(6) -0.004(5) 0.017(5)
C57 0.025(7) 0.129(8) 0.098(9) 0.013(7) 0.002(6) 0.024(6)

loop_
_atom_type_symbol
_atom_type_description
_atom_type_scat_dispersion_real
_atom_type_scat_dispersion_imag
_atom_type_scat_source
C C 0.0033 0.0016 'International Tables Vol C Tables 4.2.6.8 and 6.1.1.4'
H H 0.0000 0.0000 'International Tables Vol C Tables 4.2.6.8 and 6.1.1.4'
Cl Cl 0.1484 0.1585 'International Tables Vol C Tables 4.2.6.8 and 6.1.1.4'
F F 0.0171 0.0103 'International Tables Vol C Tables 4.2.6.8 and 6.1.1.4'
N N 0.0061 0.0033 'International Tables Vol C Tables 4.2.6.8 and 6.1.1.4'
Ni Ni 0.3393 1.1124 'International Tables Vol C Tables 4.2.6.8 and 6.1.1.4'
O O 0.0106 0.0060 'International Tables Vol C Tables 4.2.6.8 and 6.1.1.4'
P P 0.1023 0.0942 'International Tables Vol C Tables 4.2.6.8 and 6.1.1.4'

loop_
_exptl_crystal_face_index_h
_exptl_crystal_face_index_k
_exptl_crystal_face_index_l
_exptl_crystal_face_perp_dist
1.00 2.00 2.00 0.0420
2.00 2.00 -1.00 0.0520
-2.00 -2.00 1.00 0.0230
0.00 0.00 -1.00 0.0480
2.00 0.00 1.00 0.0300
-2.00 0.00 -1.00 0.0070
-1.00 1.00 2.00 0.0430
1.00 -1.00 -2.00 0.0560
0.00 -1.00 -2.00 0.0450
-1.00 0.00 2.00 0.0320
0.00 3.00 -2.00 0.0530

loop_
_geom_angle_atom_site_label_1
_geom_angle_atom_site_label_2
_geom_angle_atom_site_label_3
_geom_angle
O2 Ni1 N1 93.37(12)
O2 Ni1 C20 88.19(13)
N1 Ni1 C20 176.76(15)
O2 Ni1 P1 169.58(9)
N1 Ni1 P1 86.85(9)
C20 Ni1 P1 92.13(11)
O1 Ni2 N2 93.06(12)
O1 Ni2 C26 88.82(14)
N2 Ni2 C26 176.06(15)
O1 Ni2 P2 165.92(8)
N2 Ni2 P2 87.22(9)
C26 Ni2 P2 91.80(11)
C14 P1 C1 106.24(17)
C14 P1 C8 105.64(18)
C1 P1 C8 107.02(18)
C14 P1 Ni1 112.79(12)
C1 P1 Ni1 105.34(13)
C8 P1 Ni1 119.04(13)
C39 P2 C45 107.37(18)
C39 P2 C32 104.05(17)
C45 P2 C32 106.06(18)
C39 P2 Ni2 115.54(13)
C45 P2 Ni2 117.94(13)
C32 P2 Ni2 104.51(12)
N1 O1 Ni2 122.5(2)
N2 O2 Ni1 122.5(2)
C7 N1 O1 115.3(3)
C7 N1 Ni1 128.8(3)
O1 N1 Ni1 115.9(2)
C38 N2 O2 115.0(3)
C38 N2 Ni2 129.6(3)
O2 N2 Ni2 115.4(2)
C6 C1 C2 119.1(4)
C6 C1 P1 122.6(3)
C2 C1 P1 118.3(3)
C3 C2 C1 118.8(3)
C3 C2 C7 118.4(3)
C1 C2 C7 122.5(3)
C4 C3 C2 121.3(4)
C4 C3 H3 119.3
C2 C3 H3 119.3
C3 C4 C5 120.1(4)
C3 C4 H4 119.9
C5 C4 H4 119.9
C4 C5 C6 119.6(4)
C4 C5 H5 120.2
C6 C5 H5 120.2
C5 C6 C1 121.0(4)
C5 C6 H6 119.5
C1 C6 H6 119.5
N1 C7 C2 124.3(3)
N1 C7 H7 117.9
C2 C7 H7 117.9
C13 C8 C9 119.6(4)
C13 C8 P1 120.2(3)
C9 C8 P1 119.7(3)
C8 C9 C10 119.7(4)
C8 C9 H9 120.1
C10 C9 H9 120.1
C11 C10 C9 119.7(5)
C11 C10 H10 120.2
C9 C10 H10 120.2
C12 C11 C10 120.9(4)
C12 C11 H11 119.5
C10 C11 H11 119.5
C11 C12 C13 120.2(5)
C11 C12 H12 119.9
C13 C12 H12 119.9
C12 C13 C8 119.9(4)
C12 C13 H13 120.0
C8 C13 H13 120.0
C19 C14 C15 118.8(4)
C19 C14 P1 119.4(3)
C15 C14 P1 121.8(3)
C16 C15 C14 120.4(4)
C16 C15 H15 119.8
C14 C15 H15 119.8
C17 C16 C15 120.2(4)
C17 C16 H16 119.9
C15 C16 H16 119.9
C16 C17 C18 119.7(4)
C16 C17 H17 120.2
C18 C17 H17 120.2
C19 C18 C17 120.4(4)
C19 C18 H18 119.8
C17 C18 H18 119.8
C18 C19 C14 120.5(4)
C18 C19 H19 119.7
C14 C19 H19 119.7
C25 C20 C21 114.6(3)
C25 C20 Ni1 121.9(3)
C21 C20 Ni1 123.5(3)
F1 C21 C22 116.8(4)
F1 C21 C20 119.2(3)
C22 C21 C20 123.9(4)
F2 C22 C23 119.3(4)
F2 C22 C21 121.6(4)
C23 C22 C21 119.1(4)
F3 C23 C24 120.3(4)
F3 C23 C22 120.4(4)
C24 C23 C22 119.3(3)
F4 C24 C23 119.5(3)
F4 C24 C25 121.0(3)
C23 C24 C25 119.5(4)
F5 C25 C24 116.6(3)
F5 C25 C20 119.9(3)
C24 C25 C20 123.5(3)
C31 C26 C27 114.2(3)
C31 C26 Ni2 123.2(3)
C27 C26 Ni2 122.6(3)
F6 C27 C28 116.4(3)
F6 C27 C26 119.5(3)
C28 C27 C26 124.0(4)
F7 C28 C29 119.6(4)
F7 C28 C27 121.2(4)
C29 C28 C27 119.2(4)
F8 C29 C28 120.3(4)
F8 C29 C30 120.3(4)
C28 C29 C30 119.4(4)
F9 C30 C31 121.5(4)
F9 C30 C29 119.5(4)
C31 C30 C29 119.1(4)
F10 C31 C30 115.9(3)
F10 C31 C26 120.0(3)
C30 C31 C26 124.0(4)
C37 C32 C33 119.6(3)
C37 C32 P2 122.4(3)
C33 C32 P2 117.9(3)
C34 C33 C32 118.9(3)
C34 C33 C38 117.9(3)
C32 C33 C38 123.0(3)
C35 C34 C33 120.9(4)
C35 C34 H34 119.5
C33 C34 H34 119.5
C36 C35 C34 120.0(4)
C36 C35 H35 120.0
C34 C35 H35 120.0
C35 C36 C37 120.2(4)
C35 C36 H36 119.9
C37 C36 H36 119.9
C32 C37 C36 120.4(4)
C32 C37 H37 119.8
C36 C37 H37 119.8
N2 C38 C33 124.0(3)
N2 C38 H38 118.0
C33 C38 H38 118.0
C44 C39 C40 119.5(4)
C44 C39 P2 120.8(3)
C40 C39 P2 119.7(3)
C41 C40 C39 119.7(4)
C41 C40 H40 120.2
C39 C40 H40 120.2
C42 C41 C40 120.7(4)
C42 C41 H41 119.7
C40 C41 H41 119.7
C43 C42 C41 119.6(4)
C43 C42 H42 120.2
C41 C42 H42 120.2
C42 C43 C44 120.3(4)
C42 C43 H43 119.8
C44 C43 H43 119.8
C43 C44 C39 120.3(4)
C43 C44 H44 119.9
C39 C44 H44 119.9
C46 C45 C50 119.5(4)
C46 C45 P2 121.2(3)
C50 C45 P2 118.9(3)
C45 C46 C47 119.1(4)
C45 C46 H46 120.5
C47 C46 H46 120.5
C48 C47 C46 120.9(4)
C48 C47 H47 119.6
C46 C47 H47 119.6
C47 C48 C49 120.3(4)
C47 C48 H48 119.9
C49 C48 H48 119.9
C48 C49 C50 119.6(4)
C48 C49 H49 120.2
C50 C49 H49 120.2
C49 C50 C45 120.7(4)
C49 C50 H50 119.7
C45 C50 H50 119.7
Cl2 C51 Cl1 111.6(4)
Cl1 C51 Cl2B 117.5(4)
Cl2 C51 H51A 109.3
Cl1 C51 H51A 109.3
Cl2 C51 H51B 109.3
Cl1 C51 H51B 109.3
H51A C51 H51B 108.0
Cl1 C51 H51C 107.9
Cl2B C51 H51C 107.9
Cl1 C51 H51D 107.9
Cl2B C51 H51D 107.9
H51C C51 H51D 107.2
C53 C52 H52A 109.5
C53 C52 H52B 109.5
H52A C52 H52B 109.5
C53 C52 H52C 109.5
H52A C52 H52C 109.5
H52B C52 H52C 109.5
C52 C53 C54 113.3
C52 C53 H53A 108.9
C54 C53 H53A 108.9
C52 C53 H53B 108.9
C54 C53 H53B 108.9
H53A C53 H53B 107.7
C53 C54 C55 113.8
C53 C54 H54A 108.8
C55 C54 H54A 108.8
C53 C54 H54B 108.8
C55 C54 H54B 108.8
H54A C54 H54B 107.7
C56 C55 C54 113.3
C56 C55 H55A 108.9
C54 C55 H55A 108.9
C56 C55 H55B 108.9
C54 C55 H55B 108.9
H55A C55 H55B 107.7
C55 C56 H56A 109.5
C55 C56 H56B 109.5
H56A C56 H56B 109.5
C55 C56 H56C 109.5
H56A C56 H56C 109.5
H56B C56 H56C 109.5
Cl3 C57 Cl4 112.9
Cl3 C57 H57A 109.0
Cl4 C57 H57A 109.0
Cl3 C57 H57B 109.0
Cl4 C57 H57B 109.0
H57A C57 H57B 107.8

loop_
_geom_bond_atom_site_label_1
_geom_bond_atom_site_label_2
_geom_bond_distance
Ni1 O2 1.895(2)
Ni1 N1 1.901(3)
Ni1 C20 1.914(4)
Ni1 P1 2.1295(11)
Ni2 O1 1.890(2)
Ni2 N2 1.901(3)
Ni2 C26 1.909(4)
Ni2 P2 2.1307(10)
P1 C14 1.808(4)
P1 C1 1.817(4)
P1 C8 1.821(4)
P2 C39 1.815(4)
P2 C45 1.816(4)
P2 C32 1.825(4)
F1 C21 1.364(4)
F2 C22 1.350(5)
F3 C23 1.353(4)
F4 C24 1.352(4)
F5 C25 1.361(4)
F6 C27 1.360(4)
F7 C28 1.351(4)
F8 C29 1.350(4)
F9 C30 1.352(5)
F10 C31 1.363(4)
O1 N1 1.354(4)
O2 N2 1.355(4)
N1 C7 1.286(5)
N2 C38 1.290(5)
C1 C6 1.394(5)
C1 C2 1.409(5)
C2 C3 1.396(5)
C2 C7 1.464(5)
C3 C4 1.375(6)
C3 H3 0.9500
C4 C5 1.384(6)
C4 H4 0.9500
C5 C6 1.387(6)
C5 H5 0.9500
C6 H6 0.9500
C7 H7 0.9500
C8 C13 1.391(6)
C8 C9 1.391(6)
C9 C10 1.397(6)
C9 H9 0.9500
C10 C11 1.376(7)
C10 H10 0.9500
C11 C12 1.365(7)
C11 H11 0.9500
C12 C13 1.389(6)
C12 H12 0.9500
C13 H13 0.9500
C14 C19 1.390(5)
C14 C15 1.398(5)
C15 C16 1.384(6)
C15 H15 0.9500
C16 C17 1.377(6)
C16 H16 0.9500
C17 C18 1.392(6)
C17 H17 0.9500
C18 C19 1.373(6)
C18 H18 0.9500
C19 H19 0.9500
C20 C25 1.376(5)
C20 C21 1.376(5)
C21 C22 1.373(6)
C22 C23 1.371(6)
C23 C24 1.370(5)
C24 C25 1.375(5)
C26 C31 1.382(5)
C26 C27 1.382(5)
C27 C28 1.375(6)
C28 C29 1.371(6)
C29 C30 1.378(6)
C30 C31 1.375(6)
C32 C37 1.390(5)
C32 C33 1.408(5)
C33 C34 1.398(5)
C33 C38 1.465(5)
C34 C35 1.382(6)
C34 H34 0.9500
C35 C36 1.380(6)
C35 H35 0.9500
C36 C37 1.392(6)
C36 H36 0.9500
C37 H37 0.9500
C38 H38 0.9500
C39 C44 1.389(5)
C39 C40 1.394(5)
C40 C41 1.386(6)
C40 H40 0.9500
C41 C42 1.384(6)
C41 H41 0.9500
C42 C43 1.381(6)
C42 H42 0.9500
C43 C44 1.384(6)
C43 H43 0.9500
C44 H44 0.9500
C45 C46 1.390(6)
C45 C50 1.392(5)
C46 C47 1.396(6)
C46 H46 0.9500
C47 C48 1.372(7)
C47 H47 0.9500
C48 C49 1.377(7)
C48 H48 0.9500
C49 C50 1.385(6)
C49 H49 0.9500
C50 H50 0.9500
Cl1 C51 1.747(6)
Cl2 C51 1.721(7)
Cl2B C51 1.780(8)
C51 H51A 0.9900
C51 H51B 0.9900
C51 H51C 0.9900
C51 H51D 0.9900
C52 C53 1.5312
C52 H52A 0.9800
C52 H52B 0.9800
C52 H52C 0.9800
C53 C54 1.5331
C53 H53A 0.9900
C53 H53B 0.9900
C54 C55 1.5333
C54 H54A 0.9900
C54 H54B 0.9900
C55 C56 1.5314
C55 H55A 0.9900
C55 H55B 0.9900
C56 H56A 0.9800
C56 H56B 0.9800
C56 H56C 0.9800
Cl3 C57 1.7600
Cl4 C57 1.7604
C57 H57A 0.9900
C57 H57B 0.9900
